data_4510181
loop_
_publ_author_name
'Liu, Bo'
'Wei, Lei'
'Li, Nan-nan'
'Wu, Wei-Ping'
'Miao, Hui'
'Wang, Yao-Yu'
'Shi, Qi-Zhen'

_publ_section_title
;
 Solvent/Temperature and Dipyridyl Ligands Induced Diverse Coordination
 Polymers Based on 3-(2&#x2032;,5&#x2032;-Dicarboxylphenyl)pyridine
;
_journal_issue 3
_journal_name_full 'Crystal Growth &amp; Design'
_journal_page_first 1110
_journal_paper_doi 10.1021/cg401599x
_journal_volume 14
_journal_year 2014
_chemical_formula_sum 'C19 H19 N2 Ni O7'
_chemical_formula_weight 446.06
_chemical_name_systematic
; 
 ? 
;
_space_group_IT_number 20
_symmetry_cell_setting orthorhombic
_symmetry_space_group_name_Hall 'C 2c 2'
_symmetry_space_group_name_H-M 'C 2 2 21'
_atom_sites_solution_hydrogens geom
_atom_sites_solution_primary direct
_atom_sites_solution_secondary difmap
_audit_creation_method SHELXL-97
_cell_angle_alpha 90.00
_cell_angle_beta 90.00
_cell_angle_gamma 90.00
_cell_formula_units_Z 8
_cell_length_a 10.5388(8)
_cell_length_b 19.9776(18)
_cell_length_c 19.0700(14)
_cell_measurement_reflns_used 3023
_cell_measurement_temperature 296(2)
_cell_measurement_theta_max 24.343
_cell_measurement_theta_min 2.302
_cell_volume 4015.0(6)
_computing_structure_refinement 'SHELXL-97 (Sheldrick, 1997)'
_computing_structure_solution 'SHELXS-97 (Sheldrick, 1990)'
_diffrn_ambient_temperature 296(2)
_diffrn_measured_fraction_theta_full 0.993
_diffrn_measured_fraction_theta_max 0.993
_diffrn_radiation_monochromator graphite
_diffrn_radiation_source 'fine-focus sealed tube'
_diffrn_radiation_type MoK\a
_diffrn_radiation_wavelength 0.71073
_diffrn_reflns_av_R_equivalents 0.0358
_diffrn_reflns_av_sigmaI/netI 0.0537
_diffrn_reflns_limit_h_max 13
_diffrn_reflns_limit_h_min -12
_diffrn_reflns_limit_k_max 16
_diffrn_reflns_limit_k_min -26
_diffrn_reflns_limit_l_max 25
_diffrn_reflns_limit_l_min -24
_diffrn_reflns_number 11891
_diffrn_reflns_theta_full 27.88
_diffrn_reflns_theta_max 27.88
_diffrn_reflns_theta_min 2.14
_exptl_absorpt_coefficient_mu 1.009
_exptl_absorpt_correction_T_max 0.8552
_exptl_absorpt_correction_T_min 0.8236
_exptl_absorpt_correction_type multi-scan
_exptl_absorpt_process_details sadabs
_exptl_crystal_colour green
_exptl_crystal_density_diffrn 1.469
_exptl_crystal_density_method 'not measured'
_exptl_crystal_description block
_exptl_crystal_F_000 1832
_exptl_crystal_size_max 0.20
_exptl_crystal_size_mid 0.18
_exptl_crystal_size_min 0.16
_refine_diff_density_max 0.861
_refine_diff_density_min -0.383
_refine_diff_density_rms 0.069
_refine_ls_abs_structure_details 'Flack H D (1983), Acta Cryst. A39, 876-881'
_refine_ls_abs_structure_Flack -0.024(17)
_refine_ls_extinction_method none
_refine_ls_goodness_of_fit_ref 1.022
_refine_ls_hydrogen_treatment constr
_refine_ls_matrix_type full
_refine_ls_number_parameters 257
_refine_ls_number_reflns 4703
_refine_ls_number_restraints 2
_refine_ls_restrained_S_all 1.022
_refine_ls_R_factor_all 0.0587
_refine_ls_R_factor_gt 0.0454
_refine_ls_shift/su_max 0.001
_refine_ls_shift/su_mean 0.000
_refine_ls_structure_factor_coef Fsqd
_refine_ls_weighting_details 'calc w=1/[\s^2^(Fo^2^)+(0.0671P)^2^+0.0000P] where P=(Fo^2^+2Fc^2^)/3'
_refine_ls_weighting_scheme calc
_refine_ls_wR_factor_gt 0.1131
_refine_ls_wR_factor_ref 0.1202
_reflns_number_gt 3774
_reflns_number_total 4703
_reflns_threshold_expression >2sigma(I)
_cod_data_source_file cg401599x_si_002.cif
_cod_data_source_block 11
_cod_depositor_comments
;
The following automatic conversions were performed:

'_symmetry_cell_setting' value 'Orthorhombic' changed to
'orthorhombic' according to
/usr/data/users/saulius/crontab/automatic-downloads/current/ACS/lib/dictionaries/cif_core.dic
dictionary named 'cif_core.dic' version 2.4.2 from 2011-04-26.

Automatic conversion script
Id: cif_fix_values 2281 2013-09-26 08:29:07Z andrius 
;
_cod_original_sg_symbol_H-M C2221
_cod_original_formula_sum C19H19N2NiO7
_cod_database_code 4510181

loop_
_symmetry_equiv_pos_as_xyz
'x, y, z'
'-x, -y, z+1/2'
'-x, y, -z+1/2'
'x, -y, -z'
'x+1/2, y+1/2, z'
'-x+1/2, -y+1/2, z+1/2'
'-x+1/2, y+1/2, -z+1/2'
'x+1/2, -y+1/2, -z'

loop_
_atom_site_label
_atom_site_type_symbol
_atom_site_fract_x
_atom_site_fract_y
_atom_site_fract_z
_atom_site_U_iso_or_equiv
_atom_site_adp_type
_atom_site_occupancy
_atom_site_symmetry_multiplicity
_atom_site_calc_flag
_atom_site_refinement_flags
O4 O -0.2023(2) 1.22352(11) 0.88106(13) 0.0374(6) Uani 1 1 d .
C8 C -0.2052(4) 1.18531(18) 0.82866(17) 0.0337(7) Uani 1 1 d .
C5 C -0.1451(4) 1.11747(17) 0.83374(18) 0.0321(8) Uani 1 1 d .
C6 C -0.2030(4) 1.06481(18) 0.79853(19) 0.0411(9) Uani 1 1 d .
H6 H -0.2731 1.0737 0.7704 0.049 Uiso 1 1 calc R
C7 C -0.1602(4) 0.99986(19) 0.8039(2) 0.0417(10) Uani 1 1 d .
H7 H -0.2031 0.9655 0.7811 0.050 Uiso 1 1 calc R
Ni1 Ni 0.19779(4) 0.81493(2) 0.88638(2) 0.03124(14) Uani 1 1 d .
O1 O 0.0976(2) 0.90455(11) 0.88033(15) 0.0366(6) Uani 1 1 d .
O2W O 0.2375(3) 0.82953(13) 0.77935(13) 0.0472(7) Uani 1 1 d D
H2WB H 0.1829 0.8562 0.7620 0.057 Uiso 1 1 d RD
H2WC H 0.2315 0.7924 0.7579 0.057 Uiso 1 1 d R
N1 N 0.1556(3) 0.80189(14) 0.99266(16) 0.0374(7) Uani 1 1 d .
C3 C 0.0103(3) 1.03832(16) 0.87643(19) 0.0327(8) Uani 1 1 d .
H3 H 0.0833 1.0291 0.9021 0.039 Uiso 1 1 calc R
N2 N 0.3603(3) 0.86804(16) 0.91237(18) 0.0413(8) Uani 1 1 d .
O3 O -0.2587(4) 1.19816(14) 0.77174(15) 0.0633(10) Uani 1 1 d .
C16 C 0.0446(3) 0.84221(17) 1.09514(19) 0.0347(8) Uani 1 1 d .
C1 C -0.0079(4) 0.91453(18) 0.8499(2) 0.0369(9) Uani 1 1 d .
C15 C 0.0794(4) 0.84672(18) 1.02534(19) 0.0362(8) Uani 1 1 d .
H15 H 0.0486 0.8826 0.9993 0.043 Uiso 1 1 calc R
O2 O -0.0789(3) 0.87003(14) 0.8273(2) 0.0708(11) Uani 1 1 d .
C19 C 0.1991(4) 0.75071(19) 1.0313(2) 0.0446(9) Uani 1 1 d .
H19 H 0.2528 0.7197 1.0102 0.054 Uiso 1 1 calc R
O1W O 0.0330(3) 0.76102(14) 0.86564(18) 0.0609(10) Uani 1 1 d D
H1WB H 0.0490 0.7225 0.8489 0.073 Uiso 1 1 d RD
H1WC H -0.0165 0.7820 0.8382 0.073 Uiso 1 1 d R
C17 C 0.0899(4) 0.78767(19) 1.1328(2) 0.0415(9) Uani 1 1 d .
H17 H 0.0676 0.7821 1.1797 0.050 Uiso 1 1 calc R
C2 C -0.0537(4) 0.98589(17) 0.84326(19) 0.0335(8) Uani 1 1 d .
C11 C 0.5751(5) 0.9451(3) 0.9463(3) 0.0615(14) Uani 1 1 d .
C9 C 0.3958(6) 0.9216(3) 0.8745(3) 0.0740(16) Uani 1 1 d .
H9 H 0.3484 0.9336 0.8353 0.089 Uiso 1 1 calc R
C12 C 0.5380(5) 0.8906(3) 0.9860(3) 0.0764(17) Uani 1 1 d .
H12 H 0.5846 0.8784 1.0254 0.092 Uiso 1 1 calc R
C14 C 0.6923(5) 0.9853(3) 0.9662(3) 0.090(2) Uani 1 1 d .
H14A H 0.7656 0.9561 0.9627 0.108 Uiso 1 1 calc R
H14B H 0.7032 1.0206 0.9318 0.108 Uiso 1 1 calc R
C10 C 0.5024(6) 0.9596(3) 0.8926(4) 0.0875(18) Uani 1 1 d .
H10 H 0.5226 0.9968 0.8654 0.105 Uiso 1 1 calc R
C13 C 0.4317(5) 0.8540(3) 0.9672(3) 0.0631(13) Uani 1 1 d .
H13 H 0.4094 0.8174 0.9948 0.076 Uiso 1 1 calc R
C4 C -0.0330(4) 1.10439(17) 0.87178(17) 0.0302(8) Uani 1 1 d .
C18 C 0.1679(4) 0.7420(2) 1.1004(2) 0.0482(10) Uani 1 1 d .
H18 H 0.1992 0.7055 1.1252 0.058 Uiso 1 1 calc R
O3W O 0.0636(9) 0.6364(4) 0.6850(4) 0.200(3) Uiso 1 1 d .

loop_
_atom_site_aniso_label
_atom_site_aniso_U_11
_atom_site_aniso_U_22
_atom_site_aniso_U_33
_atom_site_aniso_U_23
_atom_site_aniso_U_13
_atom_site_aniso_U_12
O4 0.0471(14) 0.0280(11) 0.0371(12) -0.0072(11) -0.0065(15) 0.0164(11)
C8 0.0399(19) 0.0281(16) 0.0332(17) -0.0025(15) -0.0031(16) 0.0091(19)
C5 0.042(2) 0.0239(17) 0.0306(17) -0.0043(14) -0.0014(15) 0.0102(15)
C6 0.044(2) 0.0339(19) 0.046(2) -0.0064(16) -0.0177(19) 0.0129(18)
C7 0.045(2) 0.0279(18) 0.052(2) -0.0136(17) -0.0155(19) 0.0096(17)
Ni1 0.0357(2) 0.0221(2) 0.0359(2) -0.0035(2) -0.0036(2) 0.00826(19)
O1 0.0393(13) 0.0243(11) 0.0463(14) -0.0038(12) -0.0116(13) 0.0102(10)
O2W 0.0691(19) 0.0338(14) 0.0387(14) -0.0024(11) -0.0111(13) 0.0140(13)
N1 0.0400(17) 0.0274(15) 0.0449(17) -0.0001(13) 0.0051(14) 0.0080(13)
C3 0.0342(19) 0.0265(16) 0.0373(19) -0.0047(15) -0.0046(16) 0.0079(14)
N2 0.0423(18) 0.0338(16) 0.0479(18) -0.0059(14) 0.0007(15) 0.0012(15)
O3 0.106(3) 0.0368(15) 0.0472(16) -0.0088(13) -0.0291(17) 0.0333(17)
C16 0.0364(19) 0.0261(16) 0.042(2) -0.0049(15) -0.0001(16) -0.0044(15)
C1 0.043(2) 0.0253(18) 0.042(2) -0.0062(16) -0.0075(18) 0.0101(16)
C15 0.043(2) 0.0255(17) 0.0396(19) 0.0006(16) 0.0069(17) 0.0050(16)
O2 0.071(2) 0.0267(14) 0.115(3) -0.0165(17) -0.051(2) 0.0075(15)
C19 0.044(2) 0.0337(18) 0.056(2) -0.0008(17) 0.006(2) 0.011(2)
O1W 0.0540(18) 0.0304(14) 0.098(3) -0.0081(15) -0.0299(18) 0.0025(14)
C17 0.051(2) 0.037(2) 0.037(2) 0.0029(16) -0.0020(17) -0.0008(18)
C2 0.038(2) 0.0227(16) 0.0395(19) -0.0078(15) -0.0059(17) 0.0076(15)
C11 0.044(3) 0.052(3) 0.088(4) -0.029(3) 0.020(3) -0.009(2)
C9 0.086(4) 0.072(3) 0.064(3) 0.015(3) -0.009(3) -0.030(3)
C12 0.060(3) 0.080(4) 0.090(4) -0.015(3) -0.033(3) 0.013(3)
C14 0.041(3) 0.100(4) 0.129(5) -0.061(4) 0.028(3) -0.018(3)
C10 0.080(4) 0.090(4) 0.093(4) 0.008(4) -0.002(4) -0.040(3)
C13 0.050(3) 0.059(3) 0.080(3) 0.012(3) -0.020(3) -0.007(2)
C4 0.0370(19) 0.0236(15) 0.0301(18) -0.0021(13) -0.0016(15) 0.0058(14)
C18 0.055(3) 0.038(2) 0.051(2) 0.0069(18) -0.004(2) 0.0134(18)

loop_
_atom_type_symbol
_atom_type_description
_atom_type_scat_dispersion_real
_atom_type_scat_dispersion_imag
_atom_type_scat_source
C C 0.0033 0.0016 'International Tables Vol C Tables 4.2.6.8 and 6.1.1.4'
H H 0.0000 0.0000 'International Tables Vol C Tables 4.2.6.8 and 6.1.1.4'
N N 0.0061 0.0033 'International Tables Vol C Tables 4.2.6.8 and 6.1.1.4'
O O 0.0106 0.0060 'International Tables Vol C Tables 4.2.6.8 and 6.1.1.4'
Ni Ni 0.3393 1.1124 'International Tables Vol C Tables 4.2.6.8 and 6.1.1.4'

loop_
_geom_angle_atom_site_label_1
_geom_angle_atom_site_label_2
_geom_angle_atom_site_label_3
_geom_angle
_geom_angle_site_symmetry_1
_geom_angle_site_symmetry_3
C8 O4 Ni1 123.5(2) . 5_455
O3 C8 O4 125.2(3) . .
O3 C8 C5 115.6(3) . .
O4 C8 C5 119.2(3) . .
C6 C5 C4 118.5(3) . .
C6 C5 C8 117.9(3) . .
C4 C5 C8 123.7(3) . .
C7 C6 C5 122.2(4) . .
C6 C7 C2 119.9(4) . .
N2 Ni1 O1 89.54(11) . .
N2 Ni1 O1W 177.14(14) . .
O1 Ni1 O1W 90.66(11) . .
N2 Ni1 N1 90.45(13) . .
O1 Ni1 N1 93.04(11) . .
O1W Ni1 N1 86.69(13) . .
N2 Ni1 O2W 89.82(12) . .
O1 Ni1 O2W 85.86(11) . .
O1W Ni1 O2W 93.04(13) . .
N1 Ni1 O2W 178.86(11) . .
N2 Ni1 O4 92.42(12) . 5_545
O1 Ni1 O4 174.04(11) . 5_545
O1W Ni1 O4 87.67(11) . 5_545
N1 Ni1 O4 92.58(10) . 5_545
O2W Ni1 O4 88.52(10) . 5_545
C1 O1 Ni1 127.2(2) . .
C19 N1 C15 117.0(3) . .
C19 N1 Ni1 123.7(3) . .
C15 N1 Ni1 119.3(2) . .
C2 C3 C4 121.4(3) . .
C13 N2 C9 115.9(4) . .
C13 N2 Ni1 123.5(3) . .
C9 N2 Ni1 120.6(3) . .
C15 C16 C17 117.2(3) . .
C15 C16 C4 120.5(3) . 4_577
C17 C16 C4 122.2(3) . 4_577
O2 C1 O1 125.1(3) . .
O2 C1 C2 117.1(3) . .
O1 C1 C2 117.8(3) . .
N1 C15 C16 123.8(3) . .
N1 C19 C18 122.9(4) . .
C18 C17 C16 119.5(4) . .
C7 C2 C3 119.2(3) . .
C7 C2 C1 119.8(3) . .
C3 C2 C1 121.0(3) . .
C10 C11 C12 115.9(5) . .
C10 C11 C14 123.5(6) . .
C12 C11 C14 120.6(6) . .
N2 C9 C10 121.5(6) . .
C13 C12 C11 120.2(5) . .
C14 C14 C11 116.4(4) 4_577 .
C11 C10 C9 122.8(6) . .
N2 C13 C12 123.7(5) . .
C3 C4 C5 118.7(3) . .
C3 C4 C16 118.1(3) . 4_577
C5 C4 C16 123.1(3) . 4_577
C17 C18 C19 119.5(4) . .

loop_
_geom_bond_atom_site_label_1
_geom_bond_atom_site_label_2
_geom_bond_distance
_geom_bond_site_symmetry_2
O4 C8 1.258(4) .
O4 Ni1 2.110(2) 5_455
C8 O3 1.250(4) .
C8 C5 1.499(5) .
C5 C6 1.390(5) .
C5 C4 1.411(5) .
C6 C7 1.378(5) .
C7 C2 1.378(5) .
Ni1 N2 2.075(3) .
Ni1 O1 2.082(2) .
Ni1 O1W 2.082(3) .
Ni1 N1 2.091(3) .
Ni1 O2W 2.104(3) .
Ni1 O4 2.110(2) 5_545
O1 C1 1.270(5) .
N1 C19 1.341(5) .
N1 C15 1.355(4) .
C3 C2 1.398(5) .
C3 C4 1.399(4) .
N2 C13 1.318(6) .
N2 C9 1.343(6) .
C16 C15 1.384(5) .
C16 C17 1.390(5) .
C16 C4 1.485(5) 4_577
C1 O2 1.239(5) .
C1 C2 1.510(5) .
C19 C18 1.370(6) .
C17 C18 1.374(6) .
C11 C10 1.311(8) .
C11 C12 1.383(8) .
C11 C14 1.521(7) .
C9 C10 1.401(8) .
C12 C13 1.386(7) .
C14 C14 1.418(10) 4_577
C4 C16 1.485(5) 4_577
